data_9017232
loop_
_publ_author_name
'Biagioni, C.'
'Capalbo, C.'
'Lezzerini, M.'
'Pasero, M.'

_publ_section_title
;
 Ferrihollandite, BaMn4+6Fe3+2O16, from Apuan Alps, Tuscany, Italy:
 description and crystal structure
;
_journal_name_full 'European Journal of Mineralogy'
_journal_page_first 171
_journal_page_last 178
_journal_volume 26
_journal_year 2014
_chemical_compound_source 'Apuan Alps, Tuscany, Italy'
_chemical_formula_sum 'Ba0.507 Fe0.508 Mn3.492 O8'
_chemical_name_mineral Ferrihollandite
_space_group_IT_number 13
_space_group_name_Hall '-P 2yac'
_space_group_name_H-M_alt 'P 1 2/n 1'
_symmetry_space_group_name_H-M 'P 1 2/n 1'
_cell_angle_alpha 90
_cell_angle_beta 90.713
_cell_angle_gamma 90
_cell_length_a 10.0001
_cell_length_b 5.7465
_cell_length_c 9.8076
_cell_formula_units_Z 4
_cell_volume 563.556
_database_code_amcsd 0020150
_exptl_crystal_density_diffrn 4.925
_cod_data_source_file inputs/fixed/downloads/08/08601.cif
_cod_data_source_block 08601
_cod_original_formula_sum 'Ba.507 Mn3.492 Fe.508 O8'
_cod_database_code 9017232

loop_
_space_group_symop_operation_xyz
x,y,z
1/2-x,y,1/2-z
1/2+x,-y,1/2+z
-x,-y,-z

loop_
_atom_site_aniso_label
_atom_site_aniso_U_11
_atom_site_aniso_U_22
_atom_site_aniso_U_33
_atom_site_aniso_U_12
_atom_site_aniso_U_13
_atom_site_aniso_U_23
Ba1 0.02780 0.02490 0.02430 0.00000 0.00190 0.00000
Ba2 0.01770 0.01300 0.01460 0.00000 0.00070 0.00000
Mn1 0.01020 0.00280 0.00890 0.00000 0.00070 0.00010
Mn2 0.01080 0.00310 0.00800 0.00020 0.00100 0.00010
Mn3 0.00980 0.00300 0.00750 0.00020 0.00080 0.00010
Fe3 0.00980 0.00300 0.00750 0.00020 0.00080 0.00010
Mn4 0.00970 0.00280 0.00780 0.00010 0.00080 0.00010
Fe4 0.00970 0.00280 0.00780 0.00010 0.00080 0.00010
O1 0.01320 0.00660 0.00860 0.00240 -0.00040 0.00220
O2 0.01120 0.00540 0.01170 0.00240 -0.00090 0.00070
O3 0.01040 0.00580 0.01060 0.00120 -0.00060 0.00010
O4 0.01850 0.00330 0.00750 -0.00040 0.00100 -0.00030
O5 0.01880 0.00290 0.00820 -0.00020 0.00210 -0.00120
O6 0.00920 0.00430 0.00160 0.00010 0.00030 -0.00050
O7 0.01260 0.00660 0.00860 0.00240 -0.00080 0.00100
O8 0.01010 0.00440 0.01580 -0.00110 0.00010 -0.00040

loop_
_atom_site_label
_atom_site_fract_x
_atom_site_fract_y
_atom_site_fract_z
_atom_site_occupancy
_atom_site_U_iso_or_equiv
Ba1 0.75000 0.37550 0.25000 0.21800 0.02570
Ba2 0.75000 -0.12788 0.25000 0.79700 0.01510
Mn1 0.10173 0.62505 0.08303 1.00000 0.00730
Mn2 0.41422 0.37508 0.09836 1.00000 0.00730
Mn3 0.41348 -0.12490 0.09585 0.74600 0.00680
Fe3 0.41348 -0.12490 0.09585 0.25400 0.00680
Mn4 0.09917 0.12489 0.08389 0.74600 0.00670
Fe4 0.09917 0.12489 0.08389 0.25400 0.00670
O1 0.90690 0.62960 0.04970 1.00000 0.00950
O2 0.45590 0.37100 -0.09770 1.00000 0.00940
O3 0.54560 0.12060 0.09730 1.00000 0.00890
O4 0.40950 -0.12400 0.29000 1.00000 0.00980
O5 0.09160 0.37340 0.20820 1.00000 0.01000
O6 0.29000 0.12460 0.07540 1.00000 0.01000
O7 0.09280 0.87900 -0.05120 1.00000 0.00930
O8 0.29180 0.62660 0.07790 1.00000 0.01010

loop_
_cod_related_entry_id
_cod_related_entry_database
_cod_related_entry_code
1 AMCSD 0020150
